data_4325668
loop_
_publ_author_name
'Anna M. Kutasi'
'David R. Turner'
'Paul Jensen'
'Boujemaa Moubaraki'
'Stuart R. Batten'
'Keith S. Murray'

_publ_contact_author_address
;School of Chemistry
Monash University
Clayton
VIC 3800
Australia    
;
_publ_contact_author_email keith.murray@monash.edu
_publ_contact_author_fax '+61 3 9905 4597'
_publ_contact_author_name 'Keith S. Murray'
_publ_contact_author_phone '+61 3 9905 4512'
_publ_section_title
;
 Coordination Polymers of Hexacyanotrimethylenecyclopropanediide and Its
 Monoanionic Radical: Synthesis, Structure, and Magnetic Properties
;
_journal_name_full 'Inorganic Chemistry'
_journal_page_first 6673
_journal_page_last 6684
_journal_paper_doi 10.1021/ic200591u
_journal_volume 50
_journal_year 2011
_chemical_formula_moiety 'C24 H4 Cd N12 O2, 2(C16 H36 N)'
_chemical_formula_sum 'C56 H76 Cd N14 O2'
_chemical_formula_weight 1089.71
_chemical_name_systematic
; 

 ? 

;
_space_group_IT_number 14
_symmetry_cell_setting monoclinic
_symmetry_space_group_name_Hall '-P 2ybc'
_symmetry_space_group_name_H-M 'P 1 21/c 1'
_atom_sites_solution_hydrogens geom
_atom_sites_solution_primary direct
_atom_sites_solution_secondary difmap
_audit_creation_method SHELXL-97
_cell_angle_alpha 90.00
_cell_angle_beta 93.6810(10)
_cell_angle_gamma 90.00
_cell_formula_units_Z 2
_cell_length_a 10.91690(10)
_cell_length_b 19.1132(2)
_cell_length_c 14.0349(2)
_cell_measurement_reflns_used 34368
_cell_measurement_temperature 123(2)
_cell_measurement_theta_max 28.24
_cell_measurement_theta_min 2.91
_cell_volume 2922.44(6)
_computing_cell_refinement 'Bruker XSCANS'
_computing_data_collection 'Bruker XSCANS'
_computing_data_reduction 'Bruker SHELXTL'
_computing_molecular_graphics 'Bruker SHELXTL'
_computing_publication_material 'Bruker SHELXTL'
_computing_structure_refinement 'SHELXL-97 (Sheldrick, 1997)'
_computing_structure_solution 'SHELXS-97 (Sheldrick, 1990)'
_diffrn_ambient_temperature 123(2)
_diffrn_measured_fraction_theta_full 0.998
_diffrn_measured_fraction_theta_max 0.989
_diffrn_measurement_device_type 'Bruker P4'
_diffrn_measurement_method '\w scans'
_diffrn_radiation_monochromator graphite
_diffrn_radiation_source 'fine-focus sealed tube'
_diffrn_radiation_type MoK\a
_diffrn_radiation_wavelength 0.71073
_diffrn_reflns_av_R_equivalents 0.0585
_diffrn_reflns_av_sigmaI/netI 0.0553
_diffrn_reflns_limit_h_max 14
_diffrn_reflns_limit_h_min -14
_diffrn_reflns_limit_k_max 25
_diffrn_reflns_limit_k_min -24
_diffrn_reflns_limit_l_max 18
_diffrn_reflns_limit_l_min -18
_diffrn_reflns_number 34368
_diffrn_reflns_theta_full 27.50
_diffrn_reflns_theta_max 28.24
_diffrn_reflns_theta_min 2.91
_exptl_absorpt_coefficient_mu 0.425
_exptl_absorpt_correction_type none
_exptl_absorpt_process_details none
_exptl_crystal_colour colourless
_exptl_crystal_density_diffrn 1.238
_exptl_crystal_description block
_exptl_crystal_F_000 1148
_exptl_crystal_size_max 0.25
_exptl_crystal_size_mid 0.15
_exptl_crystal_size_min 0.08
_refine_diff_density_max 0.337
_refine_diff_density_min -0.423
_refine_diff_density_rms 0.069
_refine_ls_extinction_method none
_refine_ls_goodness_of_fit_ref 1.021
_refine_ls_hydrogen_treatment mixed
_refine_ls_matrix_type full
_refine_ls_number_parameters 343
_refine_ls_number_reflns 7161
_refine_ls_number_restraints 2
_refine_ls_restrained_S_all 1.021
_refine_ls_R_factor_all 0.0620
_refine_ls_R_factor_gt 0.0335
_refine_ls_shift/su_max 0.001
_refine_ls_shift/su_mean 0.000
_refine_ls_structure_factor_coef Fsqd
_refine_ls_weighting_details 'calc w=1/[\s^2^(Fo^2^)+(0.0259P)^2^+0.8378P] where P=(Fo^2^+2Fc^2^)/3'
_refine_ls_weighting_scheme calc
_refine_ls_wR_factor_gt 0.0630
_refine_ls_wR_factor_ref 0.0700
_reflns_number_gt 5265
_reflns_number_total 7161
_reflns_threshold_expression >2sigma(I)
_cod_data_source_file ic200591u_si_001_2.cif
_cod_data_source_block 1Cd
_cod_database_code 4325668

loop_
_symmetry_equiv_pos_as_xyz
'x, y, z'
'-x, y+1/2, -z+1/2'
'-x, -y, -z'
'x, -y-1/2, z-1/2'

loop_
_atom_site_label
_atom_site_type_symbol
_atom_site_fract_x
_atom_site_fract_y
_atom_site_fract_z
_atom_site_U_iso_or_equiv
_atom_site_adp_type
_atom_site_occupancy
_atom_site_symmetry_multiplicity
_atom_site_calc_flag
_atom_site_refinement_flags
Cd1 Cd 0.0000 0.5000 0.0000 0.01383(6) Uani 1 2 d S
O1 O -0.17985(12) 0.56269(7) 0.00747(10) 0.0195(3) Uani 1 1 d D
H1 H -0.191(2) 0.5800(11) 0.0615(10) 0.047(7) Uiso 1 1 d D
H2 H -0.182(2) 0.5975(8) -0.0306(12) 0.035(7) Uiso 1 1 d D
C101 C 0.10113(17) 0.76859(9) 0.13700(13) 0.0175(4) Uani 1 1 d .
C102 C 0.09442(17) 0.82967(9) 0.18929(12) 0.0175(4) Uani 1 1 d .
C103 C 0.01302(17) 0.77538(9) 0.20296(13) 0.0180(4) Uani 1 1 d .
C110 C 0.15521(17) 0.72838(9) 0.06725(13) 0.0174(4) Uani 1 1 d .
C111 C 0.12570(16) 0.65696(9) 0.05890(12) 0.0162(4) Uani 1 1 d .
N112 N 0.10412(14) 0.59803(8) 0.05637(11) 0.0206(4) Uani 1 1 d .
C113 C 0.24342(18) 0.75781(9) 0.00908(13) 0.0207(4) Uani 1 1 d .
N114 N 0.31380(17) 0.78314(8) -0.03788(13) 0.0318(4) Uani 1 1 d .
C120 C 0.13416(17) 0.89785(9) 0.21190(12) 0.0168(4) Uani 1 1 d .
C121 C 0.08130(16) 0.93385(9) 0.28700(13) 0.0158(4) Uani 1 1 d .
N122 N 0.03522(14) 0.96191(8) 0.34777(11) 0.0192(3) Uani 1 1 d .
C123 C 0.22630(17) 0.93140(9) 0.16116(12) 0.0175(4) Uani 1 1 d .
N124 N 0.29918(15) 0.95866(9) 0.11869(11) 0.0265(4) Uani 1 1 d .
C130 C -0.08858(17) 0.74963(9) 0.24738(13) 0.0183(4) Uani 1 1 d .
C131 C -0.14445(17) 0.68570(10) 0.21637(13) 0.0187(4) Uani 1 1 d .
N132 N -0.18730(15) 0.63416(8) 0.18845(12) 0.0257(4) Uani 1 1 d .
C133 C -0.14342(17) 0.79174(9) 0.31557(13) 0.0197(4) Uani 1 1 d .
N134 N -0.18471(16) 0.82901(8) 0.36949(12) 0.0280(4) Uani 1 1 d .
N200 N 0.33862(13) 0.51385(7) 0.29993(10) 0.0157(3) Uani 1 1 d .
C211 C 0.35805(16) 0.48225(9) 0.20256(12) 0.0176(4) Uani 1 1 d .
H21B H 0.3100 0.4384 0.1964 0.021 Uiso 1 1 calc R
H21A H 0.3236 0.5149 0.1531 0.021 Uiso 1 1 calc R
C212 C 0.48979(17) 0.46595(10) 0.18104(13) 0.0202(4) Uani 1 1 d .
H21C H 0.5306 0.4395 0.2348 0.024 Uiso 1 1 calc R
H21D H 0.5356 0.5101 0.1732 0.024 Uiso 1 1 calc R
C213 C 0.49055(17) 0.42275(9) 0.08973(13) 0.0204(4) Uani 1 1 d .
H21E H 0.4457 0.4485 0.0371 0.025 Uiso 1 1 calc R
H21F H 0.4469 0.3781 0.0989 0.025 Uiso 1 1 calc R
C214 C 0.62042(18) 0.40710(10) 0.06171(14) 0.0272(5) Uani 1 1 d .
H21G H 0.6628 0.4511 0.0496 0.041 Uiso 1 1 calc R
H21H H 0.6166 0.3783 0.0038 0.041 Uiso 1 1 calc R
H21I H 0.6653 0.3818 0.1137 0.041 Uiso 1 1 calc R
C221 C 0.41452(17) 0.58012(9) 0.31699(13) 0.0181(4) Uani 1 1 d .
H22A H 0.4042 0.5962 0.3830 0.022 Uiso 1 1 calc R
H22B H 0.5021 0.5678 0.3128 0.022 Uiso 1 1 calc R
C222 C 0.38512(18) 0.64095(9) 0.24984(13) 0.0220(4) Uani 1 1 d .
H22C H 0.3018 0.6590 0.2595 0.026 Uiso 1 1 calc R
H22D H 0.3873 0.6252 0.1828 0.026 Uiso 1 1 calc R
C223 C 0.48005(18) 0.69860(9) 0.27046(14) 0.0245(4) Uani 1 1 d .
H22E H 0.4924 0.7052 0.3404 0.029 Uiso 1 1 calc R
H22F H 0.5594 0.6838 0.2465 0.029 Uiso 1 1 calc R
C224 C 0.4421(2) 0.76768(10) 0.22463(16) 0.0354(5) Uani 1 1 d .
H22G H 0.4316 0.7618 0.1552 0.053 Uiso 1 1 calc R
H22H H 0.5057 0.8028 0.2400 0.053 Uiso 1 1 calc R
H22I H 0.3644 0.7831 0.2490 0.053 Uiso 1 1 calc R
C231 C 0.20185(16) 0.52897(10) 0.29972(13) 0.0172(4) Uani 1 1 d .
H23A H 0.1793 0.5602 0.2452 0.021 Uiso 1 1 calc R
H23B H 0.1570 0.4844 0.2883 0.021 Uiso 1 1 calc R
C232 C 0.15718(17) 0.56202(10) 0.38909(13) 0.0211(4) Uani 1 1 d .
H23D H 0.1960 0.6084 0.3996 0.025 Uiso 1 1 calc R
H23C H 0.1800 0.5322 0.4451 0.025 Uiso 1 1 calc R
C233 C 0.01883(18) 0.56991(11) 0.37746(14) 0.0298(5) Uani 1 1 d .
H23E H -0.0029 0.5928 0.3154 0.036 Uiso 1 1 calc R
H23F H -0.0187 0.5227 0.3754 0.036 Uiso 1 1 calc R
C234 C -0.03612(19) 0.61172(11) 0.45547(15) 0.0317(5) Uani 1 1 d .
H23G H -0.0153 0.5895 0.5174 0.048 Uiso 1 1 calc R
H23H H -0.1256 0.6133 0.4438 0.048 Uiso 1 1 calc R
H23I H -0.0032 0.6594 0.4559 0.048 Uiso 1 1 calc R
C241 C 0.37947(16) 0.46452(9) 0.38060(12) 0.0171(4) Uani 1 1 d .
H24A H 0.4691 0.4572 0.3787 0.021 Uiso 1 1 calc R
H24B H 0.3653 0.4880 0.4418 0.021 Uiso 1 1 calc R
C242 C 0.31810(17) 0.39329(9) 0.38088(13) 0.0204(4) Uani 1 1 d .
H24C H 0.3315 0.3683 0.3206 0.024 Uiso 1 1 calc R
H24D H 0.2286 0.3989 0.3859 0.024 Uiso 1 1 calc R
C243 C 0.37266(18) 0.35118(9) 0.46565(13) 0.0233(4) Uani 1 1 d .
H24E H 0.4630 0.3494 0.4629 0.028 Uiso 1 1 calc R
H24F H 0.3543 0.3752 0.5256 0.028 Uiso 1 1 calc R
C244 C 0.3226(2) 0.27699(10) 0.46726(15) 0.0306(5) Uani 1 1 d .
H24G H 0.2336 0.2785 0.4724 0.046 Uiso 1 1 calc R
H24H H 0.3611 0.2518 0.5222 0.046 Uiso 1 1 calc R
H24I H 0.3410 0.2528 0.4082 0.046 Uiso 1 1 calc R

loop_
_atom_site_aniso_label
_atom_site_aniso_U_11
_atom_site_aniso_U_22
_atom_site_aniso_U_33
_atom_site_aniso_U_23
_atom_site_aniso_U_13
_atom_site_aniso_U_12
Cd1 0.01804(9) 0.01114(9) 0.01247(9) 0.00064(8) 0.00218(6) -0.00161(8)
O1 0.0230(7) 0.0182(7) 0.0176(7) 0.0002(6) 0.0023(6) 0.0021(6)
C101 0.0193(10) 0.0149(9) 0.0182(10) 0.0014(8) 0.0009(8) -0.0003(7)
C102 0.0201(10) 0.0177(9) 0.0148(9) -0.0003(8) 0.0020(7) 0.0022(8)
C103 0.0214(10) 0.0167(9) 0.0157(9) -0.0024(8) 0.0002(8) 0.0033(8)
C110 0.0200(10) 0.0141(9) 0.0187(9) -0.0022(8) 0.0063(8) -0.0022(7)
C111 0.0156(9) 0.0200(10) 0.0135(9) -0.0035(8) 0.0048(7) 0.0008(8)
N112 0.0218(9) 0.0188(8) 0.0219(9) -0.0039(7) 0.0054(7) -0.0039(7)
C113 0.0277(11) 0.0120(9) 0.0228(10) -0.0046(8) 0.0054(9) 0.0033(8)
N114 0.0380(11) 0.0229(9) 0.0366(11) 0.0014(8) 0.0178(9) -0.0018(8)
C120 0.0199(10) 0.0160(9) 0.0148(9) -0.0015(7) 0.0038(7) -0.0003(7)
C121 0.0175(9) 0.0124(8) 0.0171(9) 0.0033(8) -0.0026(8) -0.0020(7)
N122 0.0257(9) 0.0166(8) 0.0155(8) -0.0012(7) 0.0024(7) -0.0015(7)
C123 0.0186(10) 0.0188(9) 0.0147(9) -0.0044(8) -0.0026(8) 0.0033(8)
N124 0.0220(9) 0.0356(10) 0.0220(9) -0.0005(8) 0.0024(7) -0.0052(8)
C130 0.0219(10) 0.0160(9) 0.0173(9) -0.0014(8) 0.0047(8) -0.0002(8)
C131 0.0205(10) 0.0206(10) 0.0153(9) 0.0013(8) 0.0052(8) 0.0037(8)
N132 0.0296(10) 0.0221(9) 0.0254(9) -0.0026(7) 0.0015(8) -0.0008(7)
C133 0.0210(10) 0.0181(9) 0.0204(10) 0.0032(8) 0.0046(8) -0.0035(8)
N134 0.0324(10) 0.0242(9) 0.0289(10) -0.0048(8) 0.0134(8) -0.0033(8)
N200 0.0140(7) 0.0189(9) 0.0142(7) -0.0015(6) 0.0000(6) 0.0003(6)
C211 0.0195(9) 0.0193(10) 0.0141(9) -0.0031(7) 0.0018(7) 0.0004(7)
C212 0.0185(10) 0.0229(10) 0.0193(10) -0.0035(8) 0.0016(8) 0.0004(8)
C213 0.0219(10) 0.0217(10) 0.0177(10) -0.0018(8) 0.0018(8) 0.0028(8)
C214 0.0256(11) 0.0305(11) 0.0260(11) -0.0024(9) 0.0057(9) 0.0061(9)
C221 0.0165(10) 0.0196(9) 0.0182(9) -0.0030(8) 0.0004(8) -0.0027(7)
C222 0.0240(11) 0.0217(10) 0.0202(10) -0.0003(8) 0.0009(8) -0.0023(8)
C223 0.0258(11) 0.0249(10) 0.0231(10) -0.0015(9) 0.0047(9) -0.0037(9)
C224 0.0371(13) 0.0261(11) 0.0432(14) 0.0050(10) 0.0046(11) -0.0101(10)
C231 0.0133(9) 0.0196(9) 0.0183(9) -0.0001(8) -0.0019(7) 0.0018(7)
C232 0.0186(10) 0.0265(10) 0.0181(10) -0.0039(8) 0.0006(8) 0.0008(8)
C233 0.0229(11) 0.0397(12) 0.0265(11) -0.0099(10) -0.0015(9) 0.0081(9)
C234 0.0227(11) 0.0419(13) 0.0306(12) -0.0072(10) 0.0031(9) 0.0054(10)
C241 0.0162(9) 0.0207(10) 0.0143(9) 0.0004(8) -0.0002(7) 0.0036(8)
C242 0.0200(10) 0.0214(10) 0.0198(10) 0.0000(8) 0.0007(8) 0.0007(8)
C243 0.0258(11) 0.0240(10) 0.0200(10) 0.0008(8) -0.0001(8) 0.0027(8)
C244 0.0371(13) 0.0255(11) 0.0289(12) 0.0072(9) -0.0006(10) -0.0034(9)

loop_
_atom_type_symbol
_atom_type_description
_atom_type_scat_dispersion_real
_atom_type_scat_dispersion_imag
_atom_type_scat_source
C C 0.0033 0.0016 'International Tables Vol C Tables 4.2.6.8 and 6.1.1.4'
N N 0.0061 0.0033 'International Tables Vol C Tables 4.2.6.8 and 6.1.1.4'
Cd Cd -0.8075 1.2024 'International Tables Vol C Tables 4.2.6.8 and 6.1.1.4'
O O 0.0106 0.0060 'International Tables Vol C Tables 4.2.6.8 and 6.1.1.4'
H H 0.0000 0.0000 'International Tables Vol C Tables 4.2.6.8 and 6.1.1.4'

loop_
_geom_angle_atom_site_label_1
_geom_angle_atom_site_label_2
_geom_angle_atom_site_label_3
_geom_angle
_geom_angle_site_symmetry_1
_geom_angle_site_symmetry_3
N112 Cd1 N112 180.0 . 3_565
N112 Cd1 O1 87.97(5) . .
N112 Cd1 O1 92.03(5) 3_565 .
N112 Cd1 O1 92.03(5) . 3_565
N112 Cd1 O1 87.97(5) 3_565 3_565
O1 Cd1 O1 180.00(5) . 3_565
N112 Cd1 N122 87.34(5) . 4_575
N112 Cd1 N122 92.66(5) 3_565 4_575
O1 Cd1 N122 94.07(5) . 4_575
O1 Cd1 N122 85.93(5) 3_565 4_575
N112 Cd1 N122 92.66(5) . 2_545
N112 Cd1 N122 87.34(5) 3_565 2_545
O1 Cd1 N122 85.93(5) . 2_545
O1 Cd1 N122 94.07(5) 3_565 2_545
N122 Cd1 N122 180.00(3) 4_575 2_545
Cd1 O1 H1 114.8(17) . .
Cd1 O1 H2 111.7(15) . .
H1 O1 H2 105(2) . .
C103 C101 C102 60.20(12) . .
C103 C101 C110 149.25(17) . .
C102 C101 C110 150.54(17) . .
C101 C102 C103 59.90(12) . .
C101 C102 C120 151.34(17) . .
C103 C102 C120 148.72(17) . .
C101 C103 C102 59.91(12) . .
C101 C103 C130 150.71(17) . .
C102 C103 C130 149.25(17) . .
C101 C110 C111 119.03(15) . .
C101 C110 C113 121.03(15) . .
C111 C110 C113 119.85(15) . .
N112 C111 C110 176.7(2) . .
C111 N112 Cd1 154.38(15) . .
N114 C113 C110 178.46(19) . .
C102 C120 C121 119.07(15) . .
C102 C120 C123 121.59(15) . .
C121 C120 C123 119.34(15) . .
N122 C121 C120 177.96(19) . .
C121 N122 Cd1 159.77(15) . 2
N124 C123 C120 178.7(2) . .
C103 C130 C133 119.01(16) . .
C103 C130 C131 120.25(16) . .
C133 C130 C131 120.33(16) . .
N132 C131 C130 177.57(19) . .
N134 C133 C130 176.40(19) . .
C241 N200 C231 111.16(13) . .
C241 N200 C211 111.85(13) . .
C231 N200 C211 105.50(13) . .
C241 N200 C221 105.56(13) . .
C231 N200 C221 111.48(13) . .
C211 N200 C221 111.42(13) . .
C212 C211 N200 116.61(15) . .
C212 C211 H21B 108.1 . .
N200 C211 H21B 108.1 . .
C212 C211 H21A 108.1 . .
N200 C211 H21A 108.1 . .
H21B C211 H21A 107.3 . .
C211 C212 C213 109.51(15) . .
C211 C212 H21C 109.8 . .
C213 C212 H21C 109.8 . .
C211 C212 H21D 109.8 . .
C213 C212 H21D 109.8 . .
H21C C212 H21D 108.2 . .
C212 C213 C214 112.22(16) . .
C212 C213 H21E 109.2 . .
C214 C213 H21E 109.2 . .
C212 C213 H21F 109.2 . .
C214 C213 H21F 109.2 . .
H21E C213 H21F 107.9 . .
C213 C214 H21G 109.5 . .
C213 C214 H21H 109.5 . .
H21G C214 H21H 109.5 . .
C213 C214 H21I 109.5 . .
H21G C214 H21I 109.5 . .
H21H C214 H21I 109.5 . .
C222 C221 N200 116.60(15) . .
C222 C221 H22A 108.1 . .
N200 C221 H22A 108.1 . .
C222 C221 H22B 108.1 . .
N200 C221 H22B 108.1 . .
H22A C221 H22B 107.3 . .
C221 C222 C223 108.72(15) . .
C221 C222 H22C 109.9 . .
C223 C222 H22C 109.9 . .
C221 C222 H22D 109.9 . .
C223 C222 H22D 109.9 . .
H22C C222 H22D 108.3 . .
C224 C223 C222 112.61(17) . .
C224 C223 H22E 109.1 . .
C222 C223 H22E 109.1 . .
C224 C223 H22F 109.1 . .
C222 C223 H22F 109.1 . .
H22E C223 H22F 107.8 . .
C223 C224 H22G 109.5 . .
C223 C224 H22H 109.5 . .
H22G C224 H22H 109.5 . .
C223 C224 H22I 109.5 . .
H22G C224 H22I 109.5 . .
H22H C224 H22I 109.5 . .
C232 C231 N200 116.51(14) . .
C232 C231 H23A 108.2 . .
N200 C231 H23A 108.2 . .
C232 C231 H23B 108.2 . .
N200 C231 H23B 108.2 . .
H23A C231 H23B 107.3 . .
C231 C232 C233 108.91(15) . .
C231 C232 H23D 109.9 . .
C233 C232 H23D 109.9 . .
C231 C232 H23C 109.9 . .
C233 C232 H23C 109.9 . .
H23D C232 H23C 108.3 . .
C234 C233 C232 114.44(17) . .
C234 C233 H23E 108.6 . .
C232 C233 H23E 108.6 . .
C234 C233 H23F 108.6 . .
C232 C233 H23F 108.6 . .
H23E C233 H23F 107.6 . .
C233 C234 H23G 109.5 . .
C233 C234 H23H 109.5 . .
H23G C234 H23H 109.5 . .
C233 C234 H23I 109.5 . .
H23G C234 H23I 109.5 . .
H23H C234 H23I 109.5 . .
C242 C241 N200 116.78(15) . .
C242 C241 H24A 108.1 . .
N200 C241 H24A 108.1 . .
C242 C241 H24B 108.1 . .
N200 C241 H24B 108.1 . .
H24A C241 H24B 107.3 . .
C241 C242 C243 108.97(15) . .
C241 C242 H24C 109.9 . .
C243 C242 H24C 109.9 . .
C241 C242 H24D 109.9 . .
C243 C242 H24D 109.9 . .
H24C C242 H24D 108.3 . .
C244 C243 C242 112.40(16) . .
C244 C243 H24E 109.1 . .
C242 C243 H24E 109.1 . .
C244 C243 H24F 109.1 . .
C242 C243 H24F 109.1 . .
H24E C243 H24F 107.9 . .
C243 C244 H24G 109.5 . .
C243 C244 H24H 109.5 . .
H24G C244 H24H 109.5 . .
C243 C244 H24I 109.5 . .
H24G C244 H24I 109.5 . .
H24H C244 H24I 109.5 . .

loop_
_geom_bond_atom_site_label_1
_geom_bond_atom_site_label_2
_geom_bond_distance
_geom_bond_site_symmetry_2
Cd1 N112 2.3050(15) .
Cd1 N112 2.3050(15) 3_565
Cd1 O1 2.3082(13) .
Cd1 O1 2.3082(13) 3_565
Cd1 N122 2.3126(15) 4_575
Cd1 N122 2.3126(15) 2_545
O1 H1 0.844(9) .
O1 H2 0.853(9) .
C101 C103 1.383(2) .
C101 C102 1.383(2) .
C101 C110 1.404(2) .
C102 C103 1.388(2) .
C102 C120 1.403(2) .
C103 C130 1.396(2) .
C110 C111 1.406(2) .
C110 C113 1.418(3) .
C111 N112 1.151(2) .
C113 N114 1.151(2) .
C120 C121 1.413(2) .
C120 C123 1.422(3) .
C121 N122 1.150(2) .
N122 Cd1 2.3126(15) 2
C123 N124 1.149(2) .
C130 C133 1.413(3) .
C130 C131 1.421(3) .
C131 N132 1.149(2) .
C133 N134 1.152(2) .
N200 C241 1.518(2) .
N200 C231 1.521(2) .
N200 C211 1.521(2) .
N200 C221 1.524(2) .
C211 C212 1.521(2) .
C211 H21B 0.9900 .
C211 H21A 0.9900 .
C212 C213 1.525(2) .
C212 H21C 0.9900 .
C212 H21D 0.9900 .
C213 C214 1.525(3) .
C213 H21E 0.9900 .
C213 H21F 0.9900 .
C214 H21G 0.9800 .
C214 H21H 0.9800 .
C214 H21I 0.9800 .
C221 C222 1.518(2) .
C221 H22A 0.9900 .
C221 H22B 0.9900 .
C222 C223 1.528(3) .
C222 H22C 0.9900 .
C222 H22D 0.9900 .
C223 C224 1.515(3) .
C223 H22E 0.9900 .
C223 H22F 0.9900 .
C224 H22G 0.9800 .
C224 H22H 0.9800 .
C224 H22I 0.9800 .
C231 C232 1.513(2) .
C231 H23A 0.9900 .
C231 H23B 0.9900 .
C232 C233 1.516(3) .
C232 H23D 0.9900 .
C232 H23C 0.9900 .
C233 C234 1.510(3) .
C233 H23E 0.9900 .
C233 H23F 0.9900 .
C234 H23G 0.9800 .
C234 H23H 0.9800 .
C234 H23I 0.9800 .
C241 C242 1.518(2) .
C241 H24A 0.9900 .
C241 H24B 0.9900 .
C242 C243 1.525(3) .
C242 H24C 0.9900 .
C242 H24D 0.9900 .
C243 C244 1.520(3) .
C243 H24E 0.9900 .
C243 H24F 0.9900 .
C244 H24G 0.9800 .
C244 H24H 0.9800 .
C244 H24I 0.9800 .

loop_
_geom_hbond_atom_site_label_D
_geom_hbond_atom_site_label_H
_geom_hbond_atom_site_label_A
_geom_hbond_distance_DH
_geom_hbond_distance_HA
_geom_hbond_distance_DA
_geom_hbond_angle_DHA
_geom_hbond_site_symmetry_A
O1 H1 N132 0.844(9) 2.058(11) 2.890(2) 168(2) .
O1 H2 N134 0.853(9) 1.984(10) 2.833(2) 174(2) 4_575
